data_7220517
loop_
_publ_author_name
'Pfeiffer, Constance R.'
'Fowler, Drew A.'
'Atwood, Jerry L.'

_publ_section_title
;
 Establishing trends based on solvent system changes in cocrystals
 containing pyrogallol[4]arenes and fluorescent probes rhodamine B and
 pyronin Y
;
_journal_issue 24
_journal_name_full CrystEngComm
_journal_page_first 4475
_journal_paper_doi 10.1039/C5CE00771B
_journal_volume 17
_journal_year 2015
_chemical_formula_moiety 'C32H36O12, C9H19ON2, 3(H2O), 5(C3H6O)'
_chemical_formula_sum 'C50.35 H68.5 N1.5 O21.85'
_chemical_formula_weight 1048.40
_chemical_name_common 'C-methylpyrogallol[4]arene with pyronin Y'
_space_group_IT_number 64
_symmetry_cell_setting orthorhombic
_symmetry_Int_Tables_number 64
_symmetry_space_group_name_Hall '-C 2ac 2'
_symmetry_space_group_name_H-M 'C m c a'
_atom_sites_solution_hydrogens geom
_atom_sites_solution_primary direct
_atom_sites_solution_secondary difmap
_audit_creation_method SHELXL-97
_audit_update_record
;
2014-07-07 deposited with the CCDC.
2015-05-14 downloaded from the CCDC.
;
_cell_angle_alpha 90.00
_cell_angle_beta 90.00
_cell_angle_gamma 90.00
_cell_formula_units_Z 16
_cell_length_a 40.0943(8)
_cell_length_b 17.9485(4)
_cell_length_c 31.3076(8)
_cell_measurement_reflns_used 9586
_cell_measurement_temperature 100(2)
_cell_measurement_theta_max 68.2
_cell_measurement_theta_min 3.0
_cell_volume 22530.0(9)
_computing_cell_refinement 'APEX2 (Bruker AXS, 2008)'
_computing_data_collection 'APEX2 (Bruker AXS, 2008)'
_computing_data_reduction 'APEX2 (Bruker AXS, 2008)'
_computing_molecular_graphics 'X-SEED, Barbour, 2001'
_computing_publication_material 'CIFTAB (Sheldrick, 2013)'
_computing_structure_refinement 'SHELXL-1997 (Sheldrick, 1997)'
_computing_structure_solution 'SHELXS-1997 (Sheldrick, 1997)'
_diffrn_ambient_temperature 100(2)
_diffrn_measured_fraction_theta_full 0.979
_diffrn_measured_fraction_theta_max 0.979
_diffrn_measurement_device_type 'Bruker APEXII CCD area detector'
_diffrn_measurement_method 'omega scans'
_diffrn_radiation_monochromator graphite
_diffrn_radiation_type CuK\a
_diffrn_radiation_wavelength 1.54178
_diffrn_reflns_av_R_equivalents 0.0389
_diffrn_reflns_av_sigmaI/netI 0.0165
_diffrn_reflns_limit_h_max 48
_diffrn_reflns_limit_h_min -48
_diffrn_reflns_limit_k_max 21
_diffrn_reflns_limit_k_min -21
_diffrn_reflns_limit_l_max 35
_diffrn_reflns_limit_l_min -30
_diffrn_reflns_number 136610
_diffrn_reflns_theta_full 68.30
_diffrn_reflns_theta_max 68.30
_diffrn_reflns_theta_min 2.20
_diffrn_source 'fine-focus sealed tube'
_diffrn_standards_decay_% 0.0
_exptl_absorpt_coefficient_mu 0.815
_exptl_absorpt_correction_T_max 0.98
_exptl_absorpt_correction_T_min 0.81
_exptl_absorpt_correction_type multi-scan
_exptl_absorpt_process_details
;
 Data were corrected for decay and absorption using the program SADABS 
 (Sheldrick, G. M. (2003). SADABS. Version 2.10. University of
 G\"ottingen, Germany).
;
_exptl_crystal_colour pink
_exptl_crystal_density_diffrn 1.236
_exptl_crystal_density_method 'not measured'
_exptl_crystal_description plate
_exptl_crystal_F_000 8958
_exptl_crystal_size_max 0.24
_exptl_crystal_size_mid 0.16
_exptl_crystal_size_min 0.03
_refine_diff_density_max 1.010
_refine_diff_density_min -0.916
_refine_diff_density_rms 0.131
_refine_ls_extinction_method none
_refine_ls_goodness_of_fit_ref 2.039
_refine_ls_hydrogen_treatment constr
_refine_ls_matrix_type full
_refine_ls_number_parameters 730
_refine_ls_number_reflns 10285
_refine_ls_number_restraints 5
_refine_ls_restrained_S_all 2.041
_refine_ls_R_factor_all 0.1373
_refine_ls_R_factor_gt 0.1235
_refine_ls_shift/su_max 0.000
_refine_ls_shift/su_mean 0.000
_refine_ls_structure_factor_coef Fsqd
_refine_ls_weighting_details 'calc w=1/[\s^2^(Fo^2^)+(0.2000P)^2^+0.0000P] where P=(Fo^2^+2Fc^2^)/3'
_refine_ls_weighting_scheme calc
_refine_ls_wR_factor_gt 0.4038
_refine_ls_wR_factor_ref 0.4302
_reflns_number_gt 8547
_reflns_number_total 10285
_reflns_threshold_expression >2sigma(I)
_cod_data_source_file c5ce00771b1.cif
_cod_data_source_block 55i
_cod_depositor_comments 'Adding full bibliography for 7220511--7220518.cif.'
_cod_original_formula_sum 'C50.35 H68.50 N1.50 O21.85'
_cod_database_code 7220517

loop_
_symmetry_equiv_pos_as_xyz
'x, y, z'
'-x, -y+1/2, z+1/2'
'x, -y, -z'
'-x, y+1/2, -z+1/2'
'x+1/2, y+1/2, z'
'-x+1/2, -y+1, z+1/2'
'x+1/2, -y+1/2, -z'
'-x+1/2, y+1, -z+1/2'
'-x, -y, -z'
'x, y-1/2, -z-1/2'
'-x, y, z'
'x, -y-1/2, z-1/2'
'-x+1/2, -y+1/2, -z'
'x+1/2, y, -z-1/2'
'-x+1/2, y+1/2, z'
'x+1/2, -y, z-1/2'

loop_
_atom_site_label
_atom_site_type_symbol
_atom_site_fract_x
_atom_site_fract_y
_atom_site_fract_z
_atom_site_U_iso_or_equiv
_atom_site_adp_type
_atom_site_occupancy
_atom_site_symmetry_multiplicity
_atom_site_calc_flag
_atom_site_refinement_flags
_atom_site_disorder_assembly
_atom_site_disorder_group
O10A O 0.09903(7) -0.09010(15) 0.68790(10) 0.0480(7) Uani 1 1 d . . .
H10A H 0.0999 -0.1256 0.7053 0.058 Uiso 1 1 calc R . .
O1A O 0.22638(7) -0.00792(13) 0.55145(8) 0.0424(6) Uani 1 1 d . . .
H1A H 0.2185 -0.0403 0.5680 0.051 Uiso 1 1 calc R . .
O12A O 0.19292(7) -0.11101(13) 0.59704(9) 0.0439(7) Uani 1 1 d . . .
H12A H 0.1793 -0.1399 0.5851 0.053 Uiso 1 1 calc R . .
O8A O 0.03792(7) 0.16606(17) 0.69227(11) 0.0544(8) Uani 1 1 d . . .
H8A H 0.0347 0.2038 0.6770 0.065 Uiso 1 1 calc R . .
O11A O 0.12968(8) -0.14971(15) 0.61827(10) 0.0520(8) Uani 1 1 d . . .
H11A H 0.1123 -0.1642 0.6307 0.062 Uiso 1 1 calc R . .
C1A C 0.23130(9) 0.05747(18) 0.57361(12) 0.0352(8) Uani 1 1 d . . .
O6A O 0.11565(7) 0.39551(16) 0.66144(11) 0.0537(8) Uani 1 1 d . . .
H6A H 0.1015 0.3613 0.6593 0.064 Uiso 1 1 calc R . .
C26A C 0.18095(9) 0.00191(16) 0.69219(11) 0.0336(8) Uani 1 1 d . . .
H26A H 0.1930 0.0369 0.7089 0.040 Uiso 1 1 calc R . .
O4A O 0.21260(9) 0.37437(17) 0.57357(10) 0.0584(8) Uani 1 1 d . . .
H4A H 0.2002 0.4004 0.5579 0.070 Uiso 1 1 calc R . .
O3A O 0.24124(11) 0.25129(16) 0.54220(11) 0.0675(10) Uani 1 1 d . . .
H3A H 0.2603 0.2526 0.5312 0.081 Uiso 1 1 calc R . .
O2A O 0.23319(10) 0.11902(15) 0.50531(9) 0.0593(9) Uani 1 1 d . . .
H2A H 0.2316 0.0747 0.4970 0.071 Uiso 1 1 calc R . .
C13A C 0.21041(9) 0.30791(16) 0.64048(12) 0.0366(8) Uani 1 1 d . . .
C22A C 0.13087(9) -0.06593(18) 0.67889(12) 0.0368(8) Uani 1 1 d . . .
C24A C 0.17819(9) -0.07973(17) 0.63229(11) 0.0356(8) Uani 1 1 d . . .
C12A C 0.19217(9) 0.29070(16) 0.67700(12) 0.0344(8) Uani 1 1 d . . .
H12B H 0.2018 0.2578 0.6973 0.041 Uiso 1 1 calc R . .
O7A O 0.07309(7) 0.29385(16) 0.69431(11) 0.0560(8) Uani 1 1 d . . .
H7A H 0.0537 0.2831 0.6864 0.067 Uiso 1 1 d . . .
C27A C 0.14857(9) -0.01527(17) 0.70431(12) 0.0351(8) Uani 1 1 d . . .
C5A C 0.23798(8) 0.13192(19) 0.63598(11) 0.0335(8) Uani 1 1 d . . .
H5A H 0.2392 0.1357 0.6662 0.040 Uiso 1 1 calc R . .
C4A C 0.24043(8) 0.19622(17) 0.61216(12) 0.0339(8) Uani 1 1 d . . .
C11A C 0.16066(9) 0.31912(17) 0.68523(12) 0.0380(8) Uani 1 1 d . . .
O9A O 0.06596(7) 0.03304(16) 0.71712(11) 0.0536(8) Uani 1 1 d . . .
H9A H 0.0455 0.0435 0.7168 0.064 Uiso 1 1 calc R . .
C3A C 0.23874(10) 0.1906(2) 0.56795(12) 0.0404(8) Uani 1 1 d . . .
O5A O 0.14956(9) 0.43113(18) 0.58813(11) 0.0632(9) Uani 1 1 d . . .
H5A1 H 0.1294 0.4191 0.5853 0.076 Uiso 1 1 calc R . .
C6A C 0.23377(8) 0.06135(18) 0.61790(12) 0.0326(7) Uani 1 1 d . . .
C28A C 0.23227(8) -0.00988(17) 0.64486(11) 0.0342(8) Uani 1 1 d . . .
H28A H 0.2405 -0.0513 0.6263 0.041 Uiso 1 1 calc R . .
C20A C 0.12195(10) 0.22864(19) 0.72074(12) 0.0395(8) Uani 1 1 d . . .
C25A C 0.19672(8) -0.02909(16) 0.65704(11) 0.0325(7) Uani 1 1 d . . .
C2A C 0.23441(10) 0.1207(2) 0.54894(12) 0.0417(9) Uani 1 1 d . . .
C7A C 0.24428(9) 0.27382(18) 0.63241(12) 0.0373(8) Uani 1 1 d . . .
H7A1 H 0.2556 0.3060 0.6107 0.045 Uiso 1 1 calc R . .
C15A C 0.08928(10) 0.2311(2) 0.70663(14) 0.0442(9) Uani 1 1 d . . .
C21A C 0.13260(9) 0.02030(19) 0.74364(13) 0.0400(8) Uani 1 1 d . . .
H21A H 0.1139 -0.0130 0.7528 0.048 Uiso 1 1 calc R . .
C10A C 0.14708(10) 0.36682(19) 0.65471(14) 0.0441(9) Uani 1 1 d . . .
C9A C 0.16442(11) 0.3853(2) 0.61765(14) 0.0469(9) Uani 1 1 d . . .
C8A C 0.19574(10) 0.35569(19) 0.61042(13) 0.0423(9) Uani 1 1 d . . .
C29A C 0.26686(10) 0.2719(2) 0.67164(13) 0.0432(9) Uani 1 1 d . . .
H29A H 0.2703 0.3228 0.6822 0.065 Uiso 1 1 calc R . .
H29B H 0.2884 0.2501 0.6639 0.065 Uiso 1 1 calc R . .
H29C H 0.2564 0.2417 0.6940 0.065 Uiso 1 1 calc R . .
C23A C 0.14598(9) -0.09842(17) 0.64362(12) 0.0383(8) Uani 1 1 d . . .
C31A C 0.15681(10) 0.0262(2) 0.78134(13) 0.0445(9) Uani 1 1 d . . .
H31A H 0.1652 -0.0235 0.7886 0.067 Uiso 1 1 calc R . .
H31B H 0.1452 0.0474 0.8060 0.067 Uiso 1 1 calc R . .
H31C H 0.1756 0.0584 0.7735 0.067 Uiso 1 1 calc R . .
C18A C 0.11731(9) 0.0950(2) 0.73139(13) 0.0403(8) Uani 1 1 d . . .
C16A C 0.07029(9) 0.1647(2) 0.70529(14) 0.0461(9) Uani 1 1 d . . .
C19A C 0.13547(9) 0.1598(2) 0.73269(13) 0.0404(8) Uani 1 1 d . . .
H19A H 0.1580 0.1579 0.7420 0.048 Uiso 1 1 calc R . .
C17A C 0.08436(10) 0.0979(2) 0.71812(14) 0.0451(9) Uani 1 1 d . . .
C14A C 0.14224(9) 0.29997(18) 0.72558(12) 0.0392(8) Uani 1 1 d . . .
H14A H 0.1259 0.3412 0.7307 0.047 Uiso 1 1 calc R . .
C32A C 0.25582(9) -0.0065(2) 0.68374(13) 0.0415(9) Uani 1 1 d . . .
H32A H 0.2487 0.0337 0.7029 0.062 Uiso 1 1 calc R . .
H32B H 0.2787 0.0031 0.6740 0.062 Uiso 1 1 calc R . .
H32C H 0.2551 -0.0541 0.6990 0.062 Uiso 1 1 calc R . .
C30A C 0.16546(10) 0.2978(2) 0.76443(14) 0.0465(9) Uani 1 1 d . . .
H30A H 0.1819 0.2579 0.7607 0.070 Uiso 1 1 calc R . .
H30B H 0.1523 0.2882 0.7903 0.070 Uiso 1 1 calc R . .
H30C H 0.1770 0.3457 0.7672 0.070 Uiso 1 1 calc R . .
O1C O 0.0000 0.0000 0.5000 0.0557(16) Uani 1 4 d S . .
N1C N 0.11749(13) 0.0000 0.5000 0.0656(16) Uani 1 2 d S . .
C6C C 0.0301(2) 0.1198(5) 0.4784(3) 0.0470(18) Uani 0.50 1 d P . 1
C2C C 0.05796(14) 0.0000 0.5000 0.0530(15) Uani 1 2 d S . 1
C7C C 0.0000 0.1556(6) 0.4706(4) 0.050(3) Uani 0.50 2 d SP . 1
C1C C 0.02964(18) 0.0449(5) 0.4950(2) 0.0423(17) Uani 0.50 1 d P . 1
C4C C 0.0900(2) 0.1122(6) 0.4784(3) 0.063(2) Uani 0.50 1 d P . 1
C3C C 0.0891(2) 0.0398(6) 0.4949(3) 0.056(2) Uani 0.50 1 d P . 1
C5C C 0.0624(3) 0.1501(5) 0.4703(3) 0.060(2) Uani 0.50 1 d P . 1
O1B O 0.0000 0.1522(2) 0.58394(13) 0.0447(9) Uani 1 2 d S . .
C1B C 0.02962(9) 0.1169(3) 0.59124(13) 0.0477(10) Uani 1 1 d . . .
C6B C 0.03023(12) 0.0413(3) 0.60484(14) 0.0550(11) Uani 1 1 d . . .
N1B N 0.11774(9) 0.1636(3) 0.59069(15) 0.0657(11) Uani 1 1 d . . .
C2B C 0.05772(9) 0.1578(3) 0.58547(14) 0.0479(9) Uani 1 1 d . . .
H2B H 0.0564 0.2077 0.5756 0.057 Uiso 1 1 calc R . .
C7B C 0.0000 0.0032(4) 0.6104(2) 0.0570(16) Uani 1 2 d S . .
H7B H 0.0000 -0.0481 0.6178 0.068 Uiso 1 2 calc SR . .
C3B C 0.08923(10) 0.1244(3) 0.59450(15) 0.0574(12) Uani 1 1 d . . .
C5B C 0.06144(14) 0.0087(3) 0.61165(16) 0.0667(14) Uani 1 1 d . . .
H5B H 0.0627 -0.0422 0.6197 0.080 Uiso 1 1 calc R . .
C4B C 0.09009(13) 0.0482(3) 0.60697(16) 0.0683(14) Uani 1 1 d . . .
H4B H 0.1109 0.0247 0.6121 0.082 Uiso 1 1 calc R . .
C8B C 0.11606(13) 0.2416(4) 0.5774(3) 0.092(2) Uani 1 1 d . . .
H8B1 H 0.1065 0.2447 0.5487 0.138 Uiso 1 1 calc R . .
H8B2 H 0.1386 0.2629 0.5772 0.138 Uiso 1 1 calc R . .
H8B3 H 0.1020 0.2695 0.5975 0.138 Uiso 1 1 calc R . .
C9B C 0.14963(14) 0.1359(6) 0.6069(3) 0.103(3) Uani 1 1 d . . .
H9B1 H 0.1480 0.1279 0.6378 0.155 Uiso 1 1 calc R . .
H9B2 H 0.1672 0.1725 0.6010 0.155 Uiso 1 1 calc R . .
H9B3 H 0.1551 0.0887 0.5928 0.155 Uiso 1 1 calc R . .
O1H O 0.5000 0.9457(4) 0.2284(2) 0.0794(16) Uani 1 2 d S . .
H1H H 0.4892 0.9146 0.2140 0.095 Uiso 0.50 1 d P . .
O1G O 0.0682(3) 0.2237(6) 0.3585(4) 0.092(3) Uiso 0.50 1 d P A 1
H1G H 0.0545 0.1969 0.3453 0.111 Uiso 0.50 1 calc PR A 1
O1F O 0.0874(3) 0.4899(6) 0.3771(4) 0.099(3) Uiso 0.50 1 d P B 1
H1F H 0.1067 0.4787 0.3685 0.119 Uiso 0.50 1 d P C 1
C1H C 0.5000 0.9228(10) 0.2733(4) 0.134(6) Uani 1 2 d S . .
H1H1 H 0.5229 0.9127 0.2824 0.201 Uiso 0.50 1 calc PR . .
H1H2 H 0.4865 0.8776 0.2766 0.201 Uiso 0.50 1 calc PR . .
H1H3 H 0.4906 0.9628 0.2908 0.201 Uiso 0.50 1 calc PR . .
C1E C 0.1734(3) 0.6126(8) 0.6058(5) 0.085(3) Uiso 0.50 1 d P D 1
H1E1 H 0.1922 0.5822 0.6159 0.127 Uiso 0.50 1 calc PR D 1
H1E2 H 0.1722 0.6585 0.6226 0.127 Uiso 0.50 1 calc PR D 1
H1E3 H 0.1767 0.6250 0.5756 0.127 Uiso 0.50 1 calc PR D 1
C1F C 0.0647(5) 0.4688(11) 0.3468(7) 0.113(5) Uiso 0.50 1 d P B 1
H1F1 H 0.0627 0.4144 0.3467 0.170 Uiso 0.50 1 calc PR B 1
H1F2 H 0.0723 0.4859 0.3187 0.170 Uiso 0.50 1 calc PR B 1
H1F3 H 0.0430 0.4911 0.3533 0.170 Uiso 0.50 1 calc PR B 1
C1G C 0.0864(4) 0.2805(9) 0.3249(5) 0.092(4) Uiso 0.50 1 d P A 1
H1G1 H 0.0696 0.3117 0.3110 0.138 Uiso 0.50 1 calc PR A 1
H1G2 H 0.0984 0.2515 0.3032 0.138 Uiso 0.50 1 calc PR A 1
H1G3 H 0.1022 0.3123 0.3403 0.138 Uiso 0.50 1 calc PR A 1
C8C C 0.1164(2) -0.0765(8) 0.5180(4) 0.075(3) Uani 0.50 1 d P . -1
C9C C 0.1510(3) 0.0337(11) 0.4930(5) 0.107(6) Uani 0.50 1 d P . -1
O1E O 0.1464(4) 0.5760(9) 0.6100(6) 0.148(5) Uiso 0.50 1 d P D 1
H1E H 0.1301 0.6052 0.6062 0.178 Uiso 0.50 1 d P E 1
O1I O 0.5000 0.7184(3) 0.1597(3) 0.0855(18) Uani 1 2 d S . .
H1I H 0.4827 0.7245 0.1450 0.103 Uiso 0.50 1 calc PR . .
C1I C 0.5000 0.6461(6) 0.1773(8) 0.167(9) Uani 1 2 d S . .
H1I1 H 0.5072 0.6485 0.2072 0.251 Uiso 0.50 1 calc PR . .
H1I2 H 0.5153 0.6143 0.1612 0.251 Uiso 0.50 1 calc PR . .
H1I3 H 0.4774 0.6253 0.1759 0.251 Uiso 0.50 1 calc PR . .
O1W O 0.0000 0.3289(11) 0.3898(6) 0.127(5) Uiso 0.50 2 d SP F 1
C1D C 0.1739(3) 0.7401(6) 0.5209(3) 0.061(2) Uiso 0.50 1 d P G 1
H1D1 H 0.1732 0.7684 0.4941 0.091 Uiso 0.50 1 calc PR G 1
H1D2 H 0.1611 0.6939 0.5176 0.091 Uiso 0.50 1 calc PR G 1
H1D3 H 0.1971 0.7281 0.5279 0.091 Uiso 0.50 1 calc PR G 1
O5W O 0.0000 0.2191(15) 0.3773(9) 0.152(7) Uiso 0.50 2 d SP H 3
O1O O 0.0860(4) 0.6421(8) 0.5667(5) 0.138(4) Uiso 0.50 1 d PD I 2
H1O H 0.0728 0.6345 0.5871 0.165 Uiso 0.50 1 calc PR I 2
O1D O 0.1606(2) 0.7811(4) 0.5525(3) 0.0676(17) Uiso 0.50 1 d P G 1
H1D H 0.1708 0.7725 0.5754 0.081 Uiso 0.50 1 calc PR G 1
C2E C 0.1610(4) 0.6450(8) 0.5578(5) 0.092(4) Uiso 0.50 1 d PD J 2
H2E1 H 0.1706 0.6584 0.5300 0.138 Uiso 0.50 1 calc PR J 2
H2E2 H 0.1737 0.6697 0.5806 0.138 Uiso 0.50 1 calc PR J 2
H2E3 H 0.1377 0.6611 0.5590 0.138 Uiso 0.50 1 calc PR J 2
O2E O 0.1628(8) 0.5642(12) 0.5636(10) 0.222(9) Uiso 0.50 1 d PD J 2
H2E H 0.1464 0.5499 0.5782 0.266 Uiso 0.50 1 calc PR J 2
O8W O 0.4782(11) 0.674(3) 0.0850(13) 0.60(3) Uiso 1 1 d . . .
O1J O 0.1759(9) 0.4365(17) 0.5076(12) 0.292(14) Uiso 0.50 1 d PD . 1
O2F O 0.0753(4) 0.5314(10) 0.3914(6) 0.146(5) Uiso 0.50 1 d PD K 2
H2F H 0.0693 0.5603 0.4110 0.176 Uiso 0.50 1 calc PR K 2
O7W O 0.0549(9) 0.350(2) 0.4990(12) 0.166(11) Uiso 0.25 1 d P L 2
C2F C 0.0484(12) 0.491(3) 0.378(2) 0.30(3) Uiso 0.50 1 d PD K 2
H2F1 H 0.0444 0.4553 0.4101 0.453 Uiso 0.50 1 d P M 2
H2F2 H 0.0532 0.4520 0.3602 0.453 Uiso 0.50 1 d P N 2
H2F3 H 0.0286 0.5151 0.3780 0.453 Uiso 0.50 1 d P O 2
O9W O 0.0000 0.2572(15) 0.4442(10) 0.178(9) Uiso 0.50 2 d SP P 2
C1O C 0.1063(5) 0.6934(10) 0.5769(6) 0.112(5) Uiso 0.50 1 d PD I 2
H1O1 H 0.1289 0.6732 0.5779 0.168 Uiso 0.50 1 calc PR I 2
H1O2 H 0.1003 0.7133 0.6050 0.168 Uiso 0.50 1 calc PR I 2
H1O3 H 0.1052 0.7334 0.5557 0.168 Uiso 0.50 1 calc PR I 2
O4W O 0.0000 0.1754(17) 0.3533(10) 0.176(9) Uiso 0.50 2 d SP Q 2
O3W O 0.0000 0.139(3) 0.3051(18) 0.29(2) Uiso 0.50 2 d SP R 1
O2D O 0.1753(2) 0.8001(4) 0.5351(3) 0.077(2) Uiso 0.50 1 d P S 2
C1J C 0.1943(4) 0.5000 0.5000 0.134(5) Uiso 1 2 d SD . 1
O2G O 0.0807(3) 0.2449(5) 0.3608(3) 0.074(2) Uiso 0.50 1 d PD T 2
H2W H 0.0914 0.2811 0.3710 0.088 Uiso 0.50 1 calc PR T 2
C2G C 0.0725(4) 0.2599(8) 0.3161(4) 0.080(3) Uiso 0.50 1 d PD T 2
H2W1 H 0.0607 0.3075 0.3140 0.120 Uiso 0.50 1 calc PR T 2
H2W2 H 0.0583 0.2199 0.3051 0.120 Uiso 0.50 1 calc PR T 2
H2W3 H 0.0931 0.2624 0.2993 0.120 Uiso 0.50 1 calc PR T 2
O6W O 0.0000 0.3874(14) 0.4518(9) 0.297(11) Uiso 1 2 d S . .

loop_
_atom_site_aniso_label
_atom_site_aniso_U_11
_atom_site_aniso_U_22
_atom_site_aniso_U_33
_atom_site_aniso_U_23
_atom_site_aniso_U_13
_atom_site_aniso_U_12
O10A 0.0417(15) 0.0443(14) 0.0580(18) 0.0126(12) -0.0079(12) -0.0125(11)
O1A 0.0604(17) 0.0304(12) 0.0363(14) -0.0069(10) 0.0046(11) -0.0002(11)
O12A 0.0575(16) 0.0282(12) 0.0459(16) -0.0079(10) -0.0050(12) -0.0029(11)
O8A 0.0354(14) 0.0518(17) 0.076(2) 0.0093(14) -0.0023(13) 0.0007(12)
O11A 0.0642(19) 0.0346(13) 0.0573(18) -0.0007(12) -0.0192(14) -0.0155(12)
C1A 0.0376(18) 0.0304(16) 0.038(2) -0.0074(13) 0.0019(13) 0.0008(13)
O6A 0.0511(16) 0.0412(14) 0.069(2) -0.0033(13) -0.0074(14) 0.0117(12)
C26A 0.0406(18) 0.0187(13) 0.042(2) -0.0002(12) -0.0060(14) -0.0014(12)
O4A 0.081(2) 0.0475(16) 0.0465(18) 0.0116(12) -0.0075(15) -0.0118(15)
O3A 0.112(3) 0.0402(15) 0.0497(19) 0.0115(13) 0.0224(18) -0.0030(16)
O2A 0.108(3) 0.0368(14) 0.0331(16) -0.0046(11) 0.0077(15) 0.0023(15)
C13A 0.0460(19) 0.0182(13) 0.046(2) -0.0047(12) -0.0049(15) -0.0092(13)
C22A 0.0388(18) 0.0247(15) 0.047(2) 0.0109(13) -0.0078(15) -0.0046(13)
C24A 0.050(2) 0.0200(14) 0.0371(19) -0.0005(12) -0.0062(14) 0.0038(13)
C12A 0.0427(19) 0.0186(13) 0.042(2) -0.0065(12) -0.0062(14) 0.0005(12)
O7A 0.0418(15) 0.0454(15) 0.081(2) -0.0013(13) -0.0028(14) 0.0106(12)
C27A 0.0400(18) 0.0228(14) 0.042(2) 0.0064(13) -0.0036(14) -0.0015(13)
C5A 0.0326(16) 0.0349(17) 0.0331(18) -0.0040(13) -0.0006(13) -0.0001(13)
C4A 0.0347(17) 0.0254(16) 0.041(2) -0.0028(13) -0.0001(13) -0.0038(12)
C11A 0.045(2) 0.0226(15) 0.046(2) -0.0072(13) -0.0053(15) 0.0013(13)
O9A 0.0355(14) 0.0507(16) 0.075(2) 0.0084(14) 0.0001(13) -0.0059(11)
C3A 0.052(2) 0.0312(17) 0.038(2) 0.0015(14) 0.0054(15) -0.0035(14)
O5A 0.070(2) 0.0518(17) 0.067(2) 0.0128(14) -0.0190(17) 0.0134(15)
C6A 0.0284(16) 0.0276(16) 0.042(2) -0.0018(13) -0.0005(13) 0.0014(12)
C28A 0.0372(18) 0.0258(15) 0.0396(19) -0.0055(13) -0.0042(14) 0.0063(12)
C20A 0.0417(19) 0.0329(17) 0.044(2) -0.0041(14) 0.0017(15) 0.0066(14)
C25A 0.0383(17) 0.0184(13) 0.0408(19) 0.0005(12) -0.0052(14) 0.0024(11)
C2A 0.054(2) 0.0364(18) 0.034(2) -0.0012(14) 0.0028(15) -0.0005(15)
C7A 0.044(2) 0.0270(16) 0.041(2) -0.0019(13) -0.0024(15) -0.0082(13)
C15A 0.041(2) 0.0408(19) 0.051(2) -0.0023(16) 0.0024(16) 0.0077(15)
C21A 0.0393(19) 0.0324(17) 0.048(2) 0.0079(14) 0.0024(15) -0.0050(13)
C10A 0.045(2) 0.0282(16) 0.059(2) -0.0077(15) -0.0079(17) 0.0074(14)
C9A 0.059(2) 0.0312(17) 0.050(2) 0.0019(15) -0.0147(18) -0.0001(16)
C8A 0.057(2) 0.0291(16) 0.041(2) -0.0043(14) -0.0066(16) -0.0056(15)
C29A 0.042(2) 0.0364(18) 0.051(2) -0.0048(15) -0.0068(16) -0.0084(14)
C23A 0.047(2) 0.0199(14) 0.048(2) 0.0042(13) -0.0141(16) -0.0040(13)
C31A 0.047(2) 0.0431(19) 0.043(2) 0.0079(15) -0.0006(16) 0.0026(16)
C18A 0.0399(19) 0.0390(18) 0.042(2) 0.0034(14) 0.0035(15) 0.0025(14)
C16A 0.0327(19) 0.050(2) 0.056(2) -0.0004(17) 0.0030(16) 0.0057(15)
C19A 0.0381(19) 0.0355(18) 0.047(2) -0.0012(15) 0.0025(15) 0.0051(14)
C17A 0.043(2) 0.0427(19) 0.050(2) 0.0000(16) 0.0047(16) -0.0007(15)
C14A 0.0403(18) 0.0277(16) 0.050(2) -0.0073(14) -0.0024(15) 0.0082(13)
C32A 0.0361(19) 0.0399(19) 0.049(2) 0.0004(15) -0.0079(15) 0.0074(14)
C30A 0.053(2) 0.0414(19) 0.045(2) -0.0107(15) -0.0048(17) 0.0104(16)
O1C 0.033(3) 0.086(4) 0.048(3) 0.033(3) 0.000 0.000
N1C 0.031(3) 0.104(5) 0.061(4) 0.009(3) 0.000 0.000
C6C 0.053(5) 0.056(4) 0.032(4) 0.009(3) -0.001(3) -0.006(3)
C2C 0.035(3) 0.075(4) 0.049(4) 0.019(3) 0.000 0.000
C7C 0.059(7) 0.049(6) 0.041(6) 0.014(5) 0.000 0.000
C1C 0.033(4) 0.063(5) 0.031(4) 0.010(3) 0.002(3) -0.002(3)
C4C 0.050(5) 0.086(7) 0.053(6) 0.002(5) 0.008(4) -0.022(5)
C3C 0.037(4) 0.095(7) 0.035(4) 0.004(4) 0.002(3) -0.009(4)
C5C 0.069(6) 0.057(5) 0.053(5) 0.005(4) 0.004(4) -0.018(4)
O1B 0.0283(18) 0.050(2) 0.056(2) 0.0040(17) 0.000 0.000
C1B 0.038(2) 0.068(3) 0.037(2) -0.0003(17) -0.0038(14) 0.0057(17)
C6B 0.062(3) 0.065(3) 0.037(2) 0.0078(18) -0.0053(18) 0.010(2)
N1B 0.0308(18) 0.094(3) 0.073(3) -0.015(2) -0.0069(16) 0.0018(18)
C2B 0.0308(19) 0.057(2) 0.056(2) -0.0033(18) -0.0049(16) 0.0023(16)
C7B 0.062(4) 0.064(4) 0.045(4) 0.017(3) 0.000 0.000
C3B 0.038(2) 0.085(3) 0.049(3) -0.009(2) -0.0068(17) 0.006(2)
C5B 0.071(3) 0.078(3) 0.050(3) 0.016(2) -0.010(2) 0.022(3)
C4B 0.058(3) 0.095(4) 0.051(3) 0.009(2) -0.017(2) 0.023(3)
C8B 0.038(2) 0.104(5) 0.133(6) -0.037(4) -0.004(3) -0.021(3)
C9B 0.040(3) 0.180(8) 0.090(5) -0.001(5) -0.014(3) 0.010(4)
O1H 0.041(2) 0.100(4) 0.098(4) -0.036(3) 0.000 0.000
C1H 0.077(7) 0.221(16) 0.104(9) -0.060(10) 0.000 0.000
C8C 0.041(5) 0.107(9) 0.078(8) 0.013(6) 0.009(5) 0.018(5)
C9C 0.031(5) 0.177(17) 0.112(11) 0.040(10) 0.003(6) 0.002(6)
O1I 0.052(3) 0.065(3) 0.140(6) -0.020(3) 0.000 0.000
C1I 0.062(6) 0.066(6) 0.37(3) 0.018(10) 0.000 0.000

loop_
_atom_type_symbol
_atom_type_description
_atom_type_scat_dispersion_real
_atom_type_scat_dispersion_imag
_atom_type_scat_source
C C 0.0181 0.0091 'International Tables Vol C Tables 4.2.6.8 and 6.1.1.4'
H H 0.0000 0.0000 'International Tables Vol C Tables 4.2.6.8 and 6.1.1.4'
O O 0.0492 0.0322 'International Tables Vol C Tables 4.2.6.8 and 6.1.1.4'
N N 0.0311 0.0180 'International Tables Vol C Tables 4.2.6.8 and 6.1.1.4'

loop_
_geom_angle_atom_site_label_1
_geom_angle_atom_site_label_2
_geom_angle_atom_site_label_3
_geom_angle
_geom_angle_site_symmetry_1
_geom_angle_site_symmetry_3
C22A O10A H10A 109.5 . .
C1A O1A H1A 109.5 . .
C24A O12A H12A 109.5 . .
C16A O8A H8A 109.5 . .
C23A O11A H11A 109.5 . .
O1A C1A C2A 115.6(3) . .
O1A C1A C6A 123.7(3) . .
C2A C1A C6A 120.7(3) . .
C10A O6A H6A 109.5 . .
C25A C26A C27A 123.7(3) . .
C25A C26A H26A 118.1 . .
C27A C26A H26A 118.1 . .
C8A O4A H4A 109.5 . .
C3A O3A H3A 109.5 . .
C2A O2A H2A 109.5 . .
C12A C13A C8A 117.8(3) . .
C12A C13A C7A 121.3(3) . .
C8A C13A C7A 120.8(3) . .
O10A C22A C23A 115.8(3) . .
O10A C22A C27A 123.9(4) . .
C23A C22A C27A 120.2(3) . .
O12A C24A C23A 120.6(3) . .
O12A C24A C25A 118.7(3) . .
C23A C24A C25A 120.6(3) . .
C11A C12A C13A 123.3(3) . .
C11A C12A H12B 118.3 . .
C13A C12A H12B 118.3 . .
C15A O7A H7A 109.7 . .
C26A C27A C22A 117.6(3) . .
C26A C27A C21A 121.3(3) . .
C22A C27A C21A 121.1(3) . .
C4A C5A C6A 123.3(3) . .
C4A C5A H5A 118.4 . .
C6A C5A H5A 118.4 . .
C5A C4A C3A 118.4(3) . .
C5A C4A C7A 122.9(3) . .
C3A C4A C7A 118.8(3) . .
C12A C11A C10A 117.0(4) . .
C12A C11A C14A 121.3(3) . .
C10A C11A C14A 121.6(3) . .
C17A O9A H9A 109.5 . .
O3A C3A C4A 122.0(3) . .
O3A C3A C2A 118.4(4) . .
C4A C3A C2A 119.6(3) . .
C9A O5A H5A1 109.5 . .
C1A C6A C5A 117.2(3) . .
C1A C6A C28A 120.3(3) . .
C5A C6A C28A 122.5(3) . .
C25A C28A C6A 111.4(3) . .
C25A C28A C32A 112.7(3) . .
C6A C28A C32A 112.2(3) . .
C25A C28A H28A 106.7 . .
C6A C28A H28A 106.7 . .
C32A C28A H28A 106.7 . .
C15A C20A C19A 118.7(3) . .
C15A C20A C14A 120.7(3) . .
C19A C20A C14A 120.5(3) . .
C26A C25A C24A 117.1(3) . .
C26A C25A C28A 122.5(3) . .
C24A C25A C28A 120.3(3) . .
O2A C2A C1A 122.6(3) . .
O2A C2A C3A 116.6(3) . .
C1A C2A C3A 120.7(4) . .
C13A C7A C29A 114.1(3) . .
C13A C7A C4A 110.2(3) . .
C29A C7A C4A 111.8(3) . .
C13A C7A H7A1 106.8 . .
C29A C7A H7A1 106.8 . .
C4A C7A H7A1 106.8 . .
O7A C15A C20A 124.8(4) . .
O7A C15A C16A 115.7(3) . .
C20A C15A C16A 119.5(3) . .
C18A C21A C27A 109.5(3) . .
C18A C21A C31A 112.9(3) . .
C27A C21A C31A 112.6(3) . .
C18A C21A H21A 107.2 . .
C27A C21A H21A 107.2 . .
C31A C21A H21A 107.2 . .
O6A C10A C9A 119.7(3) . .
O6A C10A C11A 118.8(4) . .
C9A C10A C11A 121.5(4) . .
O5A C9A C8A 121.0(4) . .
O5A C9A C10A 119.1(4) . .
C8A C9A C10A 119.9(3) . .
O4A C8A C9A 119.3(4) . .
O4A C8A C13A 120.3(4) . .
C9A C8A C13A 120.4(4) . .
C7A C29A H29A 109.5 . .
C7A C29A H29B 109.5 . .
H29A C29A H29B 109.5 . .
C7A C29A H29C 109.5 . .
H29A C29A H29C 109.5 . .
H29B C29A H29C 109.5 . .
O11A C23A C24A 117.2(4) . .
O11A C23A C22A 122.1(3) . .
C24A C23A C22A 120.7(3) . .
C21A C31A H31A 109.5 . .
C21A C31A H31B 109.5 . .
H31A C31A H31B 109.5 . .
C21A C31A H31C 109.5 . .
H31A C31A H31C 109.5 . .
H31B C31A H31C 109.5 . .
C19A C18A C17A 118.9(3) . .
C19A C18A C21A 121.7(3) . .
C17A C18A C21A 119.5(3) . .
O8A C16A C17A 119.4(4) . .
O8A C16A C15A 120.5(4) . .
C17A C16A C15A 120.1(4) . .
C18A C19A C20A 122.3(4) . .
C18A C19A H19A 118.9 . .
C20A C19A H19A 118.9 . .
O9A C17A C16A 120.4(4) . .
O9A C17A C18A 119.1(3) . .
C16A C17A C18A 120.5(4) . .
C11A C14A C20A 111.8(3) . .
C11A C14A C30A 112.0(3) . .
C20A C14A C30A 112.4(3) . .
C11A C14A H14A 106.7 . .
C20A C14A H14A 106.7 . .
C30A C14A H14A 106.7 . .
C28A C32A H32A 109.5 . .
C28A C32A H32B 109.5 . .
H32A C32A H32B 109.5 . .
C28A C32A H32C 109.5 . .
H32A C32A H32C 109.5 . .
H32B C32A H32C 109.5 . .
C14A C30A H30A 109.5 . .
C14A C30A H30B 109.5 . .
H30A C30A H30B 109.5 . .
C14A C30A H30C 109.5 . .
H30A C30A H30C 109.5 . .
H30B C30A H30C 109.5 . .
C1C O1C C1C 180.0(6) . 9_556
C1C O1C C1C 69.3(6) . 3_556
C1C O1C C1C 110.7(6) 9_556 3_556
C1C O1C C1C 110.7(6) . 11
C1C O1C C1C 69.3(6) 9_556 11
C1C O1C C1C 179.996(2) 3_556 11
C3C N1C C3C 65.6(8) . 3_556
C3C N1C C8C 120.5(6) . .
C3C N1C C8C 56.0(6) 3_556 .
C3C N1C C8C 56.0(6) . 3_556
C3C N1C C8C 120.5(6) 3_556 3_556
C8C N1C C8C 176.5(9) . 3_556
C3C N1C C9C 121.7(8) . .
C3C N1C C9C 172.0(9) 3_556 .
C8C N1C C9C 117.3(8) . .
C8C N1C C9C 66.2(7) 3_556 .
C3C N1C C9C 172.0(9) . 3_556
C3C N1C C9C 121.7(8) 3_556 3_556
C8C N1C C9C 66.2(7) . 3_556
C8C N1C C9C 117.3(8) 3_556 3_556
C9C N1C C9C 51.2(13) . 3_556
C7C C6C C5C 125.5(8) . .
C7C C6C C1C 118.9(7) . .
C5C C6C C1C 115.6(7) . .
C1C C2C C1C 71.7(7) . 3_556
C1C C2C C3C 174.5(6) . 3_556
C1C C2C C3C 113.7(5) 3_556 3_556
C1C C2C C3C 113.7(5) . .
C1C C2C C3C 174.5(6) 3_556 .
C3C C2C C3C 60.8(9) 3_556 .
C6C C7C C6C 120.7(10) . 11
C2C C1C C6C 124.4(6) . .
C2C C1C O1C 109.5(6) . .
C6C C1C O1C 124.8(6) . .
C2C C1C C1C 54.1(4) . 3_556
C6C C1C C1C 169.8(9) . 3_556
O1C C1C C1C 55.4(3) . 3_556
C5C C4C C3C 121.8(8) . .
N1C C3C C4C 120.9(7) . .
N1C C3C C2C 116.8(8) . .
C4C C3C C2C 121.4(8) . .
N1C C3C C3C 57.2(4) . 3_556
C4C C3C C3C 171.0(11) . 3_556
C2C C3C C3C 59.6(4) . 3_556
C4C C5C C6C 121.9(8) . .
C1B O1B C1B 120.8(5) 11 .
C2B C1B O1B 116.6(4) . .
C2B C1B C6B 122.8(4) . .
O1B C1B C6B 120.5(4) . .
C5B C6B C7B 123.5(5) . .
C5B C6B C1B 117.4(4) . .
C7B C6B C1B 119.1(4) . .
C3B N1B C8B 119.1(4) . .
C3B N1B C9B 122.2(6) . .
C8B N1B C9B 117.7(5) . .
C1B C2B C3B 118.8(4) . .
C1B C2B H2B 120.6 . .
C3B C2B H2B 120.6 . .
C6B C7B C6B 119.7(6) 11 .
C6B C7B H7B 120.2 11 .
C6B C7B H7B 120.2 . .
N1B C3B C4B 120.4(4) . .
N1B C3B C2B 120.9(5) . .
C4B C3B C2B 118.7(4) . .
C4B C5B C6B 121.5(5) . .
C4B C5B H5B 119.2 . .
C6B C5B H5B 119.2 . .
C5B C4B C3B 120.7(4) . .
C5B C4B H4B 119.6 . .
C3B C4B H4B 119.6 . .
N1B C8B H8B1 109.5 . .
N1B C8B H8B2 109.5 . .
H8B1 C8B H8B2 109.5 . .
N1B C8B H8B3 109.5 . .
H8B1 C8B H8B3 109.5 . .
H8B2 C8B H8B3 109.5 . .
N1B C9B H9B1 109.5 . .
N1B C9B H9B2 109.5 . .
H9B1 C9B H9B2 109.5 . .
N1B C9B H9B3 109.5 . .
H9B1 C9B H9B3 109.5 . .
H9B2 C9B H9B3 109.5 . .
C1H O1H H1H 109.2 . .
C1F O1F H1F 108.8 . .
O1H C1H H1H1 109.5 . .
O1H C1H H1H2 109.5 . .
H1H1 C1H H1H2 109.5 . .
O1H C1H H1H3 109.5 . .
H1H1 C1H H1H3 109.5 . .
H1H2 C1H H1H3 109.5 . .
O1F C1F H2F2 98.2 . .
H1F1 C1F H2F2 60.9 . .
H1F2 C1F H2F2 152.3 . .
H1F3 C1F H2F2 57.2 . .
C1E O1E H1E 108.9 . .
C1I O1I H1I 109.5 . .
O1I C1I H1I1 109.5 . .
O1I C1I H1I2 109.5 . .
H1I1 C1I H1I2 109.5 . .
O1I C1I H1I3 109.5 . .
H1I1 C1I H1I3 109.5 . .
H1I2 C1I H1I3 109.5 . .
C1O O1O H1O 109.5 . .
O2E C2E H2E1 109.5 . .
O2E C2E H2E2 109.5 . .
H2E1 C2E H2E2 109.5 . .
O2E C2E H2E3 109.5 . .
H2E1 C2E H2E3 109.5 . .
H2E2 C2E H2E3 109.5 . .
C2E O2E H2E 109.5 . .
C2F O2F H2F 109.5 . .
O2F C2F H2F1 96.8 . .
O2F C2F H2F2 115.5 . .
H2F1 C2F H2F2 97.6 . .
O2F C2F H2F3 115.1 . .
H2F1 C2F H2F3 97.3 . .
H2F2 C2F H2F3 124.8 . .
O1O C1O H1O1 109.5 . .
O1O C1O H1O2 109.5 . .
H1O1 C1O H1O2 109.5 . .
O1O C1O H1O3 109.5 . .
H1O1 C1O H1O3 109.5 . .
H1O2 C1O H1O3 109.5 . .
O1J C1J O1J 115(3) . 3_566
C2G O2G H2W 109.5 . .
O2G C2G H2W1 109.5 . .
O2G C2G H2W2 109.5 . .
H2W1 C2G H2W2 109.5 . .
O2G C2G H2W3 109.5 . .
H2W1 C2G H2W3 109.5 . .
H2W2 C2G H2W3 109.5 . .

loop_
_geom_bond_atom_site_label_1
_geom_bond_atom_site_label_2
_geom_bond_distance
_geom_bond_site_symmetry_2
O10A C22A 1.378(4) .
O10A H10A 0.8400 .
O1A C1A 1.378(4) .
O1A H1A 0.8400 .
O12A C24A 1.372(4) .
O12A H12A 0.8400 .
O8A C16A 1.361(5) .
O8A H8A 0.8400 .
O11A C23A 1.380(4) .
O11A H11A 0.8400 .
C1A C2A 1.378(5) .
C1A C6A 1.392(5) .
O6A C10A 1.377(5) .
O6A H6A 0.8400 .
C26A C25A 1.386(5) .
C26A C27A 1.387(5) .
C26A H26A 0.9500 .
O4A C8A 1.379(5) .
O4A H4A 0.8400 .
O3A C3A 1.358(5) .
O3A H3A 0.8400 .
O2A C2A 1.367(5) .
O2A H2A 0.8400 .
C13A C12A 1.392(5) .
C13A C8A 1.402(5) .
C13A C7A 1.511(5) .
C22A C23A 1.388(6) .
C22A C27A 1.401(5) .
C24A C23A 1.381(5) .
C24A C25A 1.407(5) .
C12A C11A 1.387(5) .
C12A H12B 0.9500 .
O7A C15A 1.356(5) .
O7A H7A 0.8396 .
C27A C21A 1.528(5) .
C5A C4A 1.378(5) .
C5A C6A 1.398(5) .
C5A H5A 0.9500 .
C4A C3A 1.390(6) .
C4A C7A 1.538(4) .
C11A C10A 1.394(5) .
C11A C14A 1.503(6) .
O9A C17A 1.378(5) .
O9A H9A 0.8400 .
C3A C2A 1.400(5) .
O5A C9A 1.373(5) .
O5A H5A1 0.8400 .
C6A C28A 1.533(5) .
C28A C25A 1.515(5) .
C28A C32A 1.542(5) .
C28A H28A 1.0000 .
C20A C15A 1.383(6) .
C20A C19A 1.400(5) .
C20A C14A 1.524(5) .
C7A C29A 1.526(5) .
C7A H7A1 1.0000 .
C15A C16A 1.414(6) .
C21A C18A 1.523(5) .
C21A C31A 1.532(6) .
C21A H21A 1.0000 .
C10A C9A 1.393(6) .
C9A C8A 1.382(6) .
C29A H29A 0.9800 .
C29A H29B 0.9800 .
C29A H29C 0.9800 .
C31A H31A 0.9800 .
C31A H31B 0.9800 .
C31A H31C 0.9800 .
C18A C19A 1.373(5) .
C18A C17A 1.386(6) .
C16A C17A 1.386(6) .
C19A H19A 0.9500 .
C14A C30A 1.532(5) .
C14A H14A 1.0000 .
C32A H32A 0.9800 .
C32A H32B 0.9800 .
C32A H32C 0.9800 .
C30A H30A 0.9800 .
C30A H30B 0.9800 .
C30A H30C 0.9800 .
O1C C1C 1.444(8) .
O1C C1C 1.444(7) 9_556
O1C C1C 1.444(7) 3_556
O1C C1C 1.444(7) 11
N1C C3C 1.353(10) .
N1C C3C 1.353(10) 3_556
N1C C8C 1.484(13) .
N1C C8C 1.484(13) 3_556
N1C C9C 1.488(13) .
N1C C9C 1.488(13) 3_556
C6C C7C 1.390(10) .
C6C C5C 1.425(12) .
C6C C1C 1.441(11) .
C2C C1C 1.402(9) .
C2C C1C 1.402(9) 3_556
C2C C3C 1.448(10) 3_556
C2C C3C 1.448(10) .
C7C C6C 1.390(10) 11
C1C C1C 1.642(17) 3_556
C4C C5C 1.323(15) .
C4C C3C 1.397(15) .
C3C C3C 1.47(2) 3_556
O1B C1B 1.366(4) 11
O1B C1B 1.366(4) .
C1B C2B 1.357(6) .
C1B C6B 1.422(7) .
C6B C5B 1.397(7) .
C6B C7B 1.402(6) .
N1B C3B 1.348(6) .
N1B C8B 1.462(9) .
N1B C9B 1.463(7) .
C2B C3B 1.426(6) .
C2B H2B 0.9500 .
C7B C6B 1.402(6) 11
C7B H7B 0.9500 .
C3B C4B 1.421(8) .
C5B C4B 1.358(8) .
C5B H5B 0.9500 .
C4B H4B 0.9500 .
C8B H8B1 0.9800 .
C8B H8B2 0.9800 .
C8B H8B3 0.9800 .
C9B H9B1 0.9800 .
C9B H9B2 0.9800 .
C9B H9B3 0.9800 .
O1H C1H 1.463(16) .
O1H H1H 0.8371 .
O1G C1G 1.64(2) .
O1G H1G 0.8400 .
O1F C1F 1.37(2) .
O1F H1F 0.8467 .
C1H H1H1 0.9800 .
C1H H1H2 0.9800 .
C1H H1H3 0.9800 .
C1E O1E 1.274(19) .
C1E H1E1 0.9800 .
C1E H1E2 0.9800 .
C1E H1E3 0.9800 .
C1F H1F1 0.9800 .
C1F H1F2 0.9800 .
C1F H1F3 0.9800 .
C1F H2F2 0.6938 .
C1G H1G1 0.9800 .
C1G H1G2 0.9800 .
C1G H1G3 0.9800 .
O1E H1E 0.8458 .
O1I C1I 1.411(14) .
O1I H1I 0.8400 .
C1I H1I1 0.9800 .
C1I H1I2 0.9800 .
C1I H1I3 0.9800 .
C1D O1D 1.344(13) .
C1D H1D1 0.9800 .
C1D H1D2 0.9800 .
C1D H1D3 0.9800 .
O1O C1O 1.267(18) .
O1O H1O 0.8400 .
O1D H1D 0.8400 .
C2E O2E 1.46(2) .
C2E H2E1 0.9800 .
C2E H2E2 0.9800 .
C2E H2E3 0.9800 .
O2E H2E 0.8400 .
O8W O8W 1.75(9) 11_655
O1J C1J 1.38(2) .
O2F C2F 1.38(3) .
O2F H2F 0.8400 .
C2F H2F1 1.2097 .
C2F H2F2 0.9007 .
C2F H2F3 0.9055 .
C1O H1O1 0.9800 .
C1O H1O2 0.9800 .
C1O H1O3 0.9800 .
C1J O1J 1.38(2) 3_566
O2G C2G 1.463(15) .
O2G H2W 0.8400 .
C2G H2W1 0.9800 .
C2G H2W2 0.9800 .
C2G H2W3 0.9800 .

loop_
_geom_torsion_atom_site_label_1
_geom_torsion_atom_site_label_2
_geom_torsion_atom_site_label_3
_geom_torsion_atom_site_label_4
_geom_torsion
_geom_torsion_site_symmetry_1
_geom_torsion_site_symmetry_4
C8A C13A C12A C11A -0.9(5) . .
C7A C13A C12A C11A -178.3(3) . .
C25A C26A C27A C22A -1.1(5) . .
C25A C26A C27A C21A 179.5(3) . .
O10A C22A C27A C26A 177.6(3) . .
C23A C22A C27A C26A 1.5(5) . .
O10A C22A C27A C21A -3.0(5) . .
C23A C22A C27A C21A -179.1(3) . .
C6A C5A C4A C3A -0.2(5) . .
C6A C5A C4A C7A 178.6(3) . .
C13A C12A C11A C10A 0.4(5) . .
C13A C12A C11A C14A -178.8(3) . .
C5A C4A C3A O3A -179.4(4) . .
C7A C4A C3A O3A 1.7(6) . .
C5A C4A C3A C2A 0.4(5) . .
C7A C4A C3A C2A -178.5(3) . .
O1A C1A C6A C5A -178.5(3) . .
C2A C1A C6A C5A 2.8(5) . .
O1A C1A C6A C28A 2.2(5) . .
C2A C1A C6A C28A -176.5(3) . .
C4A C5A C6A C1A -1.4(5) . .
C4A C5A C6A C28A 177.9(3) . .
C1A C6A C28A C25A -89.2(4) . .
C5A C6A C28A C25A 91.6(4) . .
C1A C6A C28A C32A 143.4(3) . .
C5A C6A C28A C32A -35.9(4) . .
C27A C26A C25A C24A 1.1(5) . .
C27A C26A C25A C28A -179.3(3) . .
O12A C24A C25A C26A 179.4(3) . .
C23A C24A C25A C26A -1.5(5) . .
O12A C24A C25A C28A -0.1(5) . .
C23A C24A C25A C28A 178.9(3) . .
C6A C28A C25A C26A -84.4(4) . .
C32A C28A C25A C26A 42.7(4) . .
C6A C28A C25A C24A 95.1(3) . .
C32A C28A C25A C24A -137.7(3) . .
O1A C1A C2A O2A -0.9(6) . .
C6A C1A C2A O2A 177.9(4) . .
O1A C1A C2A C3A 178.5(3) . .
C6A C1A C2A C3A -2.7(6) . .
O3A C3A C2A O2A 0.3(6) . .
C4A C3A C2A O2A -179.6(4) . .
O3A C3A C2A C1A -179.1(4) . .
C4A C3A C2A C1A 1.0(6) . .
C12A C13A C7A C29A -43.5(4) . .
C8A C13A C7A C29A 139.2(3) . .
C12A C13A C7A C4A 83.2(4) . .
C8A C13A C7A C4A -94.1(4) . .
C5A C4A C7A C13A -89.8(4) . .
C3A C4A C7A C13A 89.0(4) . .
C5A C4A C7A C29A 38.1(5) . .
C3A C4A C7A C29A -143.0(3) . .
C19A C20A C15A O7A 179.7(4) . .
C14A C20A C15A O7A 3.1(6) . .
C19A C20A C15A C16A 1.0(6) . .
C14A C20A C15A C16A -175.6(4) . .
C26A C27A C21A C18A 85.6(4) . .
C22A C27A C21A C18A -93.7(4) . .
C26A C27A C21A C31A -40.8(4) . .
C22A C27A C21A C31A 139.9(3) . .
C12A C11A C10A O6A 179.2(3) . .
C14A C11A C10A O6A -1.6(5) . .
C12A C11A C10A C9A -0.2(5) . .
C14A C11A C10A C9A 179.1(3) . .
O6A C10A C9A O5A -0.9(5) . .
C11A C10A C9A O5A 178.5(3) . .
O6A C10A C9A C8A -179.0(3) . .
C11A C10A C9A C8A 0.4(6) . .
O5A C9A C8A O4A 1.9(5) . .
C10A C9A C8A O4A 179.9(3) . .
O5A C9A C8A C13A -178.9(3) . .
C10A C9A C8A C13A -0.9(5) . .
C12A C13A C8A O4A -179.7(3) . .
C7A C13A C8A O4A -2.3(5) . .
C12A C13A C8A C9A 1.1(5) . .
C7A C13A C8A C9A 178.5(3) . .
O12A C24A C23A O11A 0.4(5) . .
C25A C24A C23A O11A -178.6(3) . .
O12A C24A C23A C22A -179.0(3) . .
C25A C24A C23A C22A 2.0(5) . .
O10A C22A C23A O11A 2.3(5) . .
C27A C22A C23A O11A 178.6(3) . .
O10A C22A C23A C24A -178.4(3) . .
C27A C22A C23A C24A -2.0(5) . .
C27A C21A C18A C19A -88.6(4) . .
C31A C21A C18A C19A 37.6(5) . .
C27A C21A C18A C17A 90.7(4) . .
C31A C21A C18A C17A -143.1(4) . .
O7A C15A C16A O8A 0.0(6) . .
C20A C15A C16A O8A 178.8(4) . .
O7A C15A C16A C17A -178.6(4) . .
C20A C15A C16A C17A 0.1(6) . .
C17A C18A C19A C20A -0.5(6) . .
C21A C18A C19A C20A 178.7(4) . .
C15A C20A C19A C18A -0.8(6) . .
C14A C20A C19A C18A 175.8(3) . .
O8A C16A C17A O9A 1.0(6) . .
C15A C16A C17A O9A 179.6(4) . .
O8A C16A C17A C18A 179.8(4) . .
C15A C16A C17A C18A -1.6(6) . .
C19A C18A C17A O9A -179.5(4) . .
C21A C18A C17A O9A 1.2(6) . .
C19A C18A C17A C16A 1.7(6) . .
C21A C18A C17A C16A -177.6(4) . .
C12A C11A C14A C20A -87.5(4) . .
C10A C11A C14A C20A 93.2(4) . .
C12A C11A C14A C30A 39.6(4) . .
C10A C11A C14A C30A -139.6(3) . .
C15A C20A C14A C11A -90.0(4) . .
C19A C20A C14A C11A 93.4(4) . .
C15A C20A C14A C30A 143.0(4) . .
C19A C20A C14A C30A -33.5(5) . .
C5C C6C C7C C6C 177.8(7) . 11
C1C C6C C7C C6C -0.4(17) . 11
C1C C2C C1C C6C -167.6(12) 3_556 .
C3C C2C C1C C6C 21(5) 3_556 .
C3C C2C C1C C6C 11.4(10) . .
C1C C2C C1C O1C -0.004(1) 3_556 .
C3C C2C C1C O1C -171(4) 3_556 .
C3C C2C C1C O1C 179.0(5) . .
C3C C2C C1C C1C -171(4) 3_556 3_556
C3C C2C C1C C1C 179.1(5) . 3_556
C7C C6C C1C C2C 173.0(8) . .
C5C C6C C1C C2C -5.4(12) . .
C7C C6C C1C O1C 7.2(13) . .
C5C C6C C1C O1C -171.2(7) . .
C7C C6C C1C C1C 94(3) . 3_556
C5C C6C C1C C1C -84(3) . 3_556
C1C O1C C1C C2C 77.1(17) 9_556 .
C1C O1C C1C C2C 0.0 3_556 .
C1C O1C C1C C2C 180.0 11 .
C1C O1C C1C C6C -115.3(18) 9_556 .
C1C O1C C1C C6C 167.6(12) 3_556 .
C1C O1C C1C C6C -12.4(12) 11 .
C1C O1C C1C C1C 77.1(17) 9_556 3_556
C1C O1C C1C C1C 180.0 11 3_556
C3C N1C C3C C4C -169.6(13) 3_556 .
C8C N1C C3C C4C 179.2(9) . .
C8C N1C C3C C4C -1.2(9) 3_556 .
C9C N1C C3C C4C 6.7(14) . .
C9C N1C C3C C4C 34(5) 3_556 .
C3C N1C C3C C2C 0.0 3_556 .
C8C N1C C3C C2C -11.2(10) . .
C8C N1C C3C C2C 168.4(11) 3_556 .
C9C N1C C3C C2C 176.3(9) . .
C9C N1C C3C C2C -157(5) 3_556 .
C8C N1C C3C C3C -11.2(10) . 3_556
C8C N1C C3C C3C 168.4(11) 3_556 3_556
C9C N1C C3C C3C 176.3(9) . 3_556
C9C N1C C3C C3C -157(5) 3_556 3_556
C5C C4C C3C N1C 175.1(8) . .
C5C C4C C3C C2C 6.0(15) . .
C5C C4C C3C C3C 100(3) . 3_556
C1C C2C C3C N1C 178.9(6) . .
C1C C2C C3C N1C -10(5) 3_556 .
C3C C2C C3C N1C 0.0 3_556 .
C1C C2C C3C C4C -11.6(10) . .
C1C C2C C3C C4C 159(4) 3_556 .
C3C C2C C3C C4C 169.5(14) 3_556 .
C1C C2C C3C C3C 178.9(6) . 3_556
C1C C2C C3C C3C -10(5) 3_556 3_556
C3C C4C C5C C6C 0.9(16) . .
C7C C6C C5C C4C -179.6(10) . .
C1C C6C C5C C4C -1.4(14) . .
C1B O1B C1B C2B -176.3(3) 11 .
C1B O1B C1B C6B 2.7(8) 11 .
C2B C1B C6B C5B -1.1(7) . .
O1B C1B C6B C5B 180.0(4) . .
C2B C1B C6B C7B 179.5(5) . .
O1B C1B C6B C7B 0.5(7) . .
O1B C1B C2B C3B 177.3(4) . .
C6B C1B C2B C3B -1.7(7) . .
C5B C6B C7B C6B 176.9(4) . 11
C1B C6B C7B C6B -3.7(9) . 11
C8B N1B C3B C4B 179.5(5) . .
C9B N1B C3B C4B -12.3(8) . .
C8B N1B C3B C2B 0.5(7) . .
C9B N1B C3B C2B 168.7(5) . .
C1B C2B C3B N1B -177.7(4) . .
C1B C2B C3B C4B 3.4(7) . .
C7B C6B C5B C4B -178.3(5) . .
C1B C6B C5B C4B 2.3(7) . .
C6B C5B C4B C3B -0.6(8) . .
N1B C3B C4B C5B 178.8(5) . .
C2B C3B C4B C5B -2.3(8) . .
